data_7057147
loop_
_publ_author_name
'Barsukova, Marina O.'
'Sapchenko, Sergey A.'
'Kovalenko, Konstantin A.'
'Samsonenko, Denis G.'
'Potapov, Andrei S.'
'Dybtsev, Danil N.'
'Fedin, Vladimir P.'

_publ_section_title
;
 Exploring the multifunctionality in metal--organic framework materials:
 how do the stilbenedicarboxylate and imidazolyl ligands tune the
 characteristics of coordination polymers?
;
_journal_issue 8
_journal_name_full 'New Journal of Chemistry'
_journal_page_first 6408
_journal_paper_doi 10.1039/C8NJ00494C
_journal_volume 42
_journal_year 2018
_chemical_formula_sum 'C28 H28 N4 O4 Zn'
_chemical_formula_weight 549.91
_space_group_crystal_system orthorhombic
_space_group_IT_number 60
_space_group_name_Hall '-P 2n 2ab'
_space_group_name_H-M_alt 'P b c n'
_symmetry_space_group_name_Hall '-P 2n 2ab'
_symmetry_space_group_name_H-M 'P b c n'
_atom_sites_solution_hydrogens geom
_atom_sites_solution_primary dual
_atom_sites_solution_secondary difmap
_audit_creation_method SHELXL-2014/7
_audit_update_record
;
2017-11-10 deposited with the CCDC.
2018-03-09 downloaded from the CCDC.
;
_cell_angle_alpha 90
_cell_angle_beta 90
_cell_angle_gamma 90
_cell_formula_units_Z 4
_cell_length_a 8.6880(4)
_cell_length_b 14.6001(6)
_cell_length_c 23.4501(11)
_cell_measurement_reflns_used 2535
_cell_measurement_temperature 130(2)
_cell_measurement_theta_max 25.84
_cell_measurement_theta_min 4.02
_cell_volume 2974.5(2)
_computing_cell_refinement 'CrysAlisPro 1.171.38.41 (Rigaku OD, 2015)'
_computing_data_collection 'CrysAlisPro 1.171.38.41 (Rigaku OD, 2015)'
_computing_data_reduction 'CrysAlisPro 1.171.38.41 (Rigaku OD, 2015)'
_computing_molecular_graphics 'ShelXle (H\"ubschle, 2011)'
_computing_publication_material 'CIFTAB-2014 (Sheldrick, 2015)'
_computing_structure_refinement 'SHELXL-2014 (Sheldrick, 2015)'
_computing_structure_solution 'SHELXT-2014 (Sheldrick, 2015)'
_diffrn_ambient_temperature 130(2)
_diffrn_detector 'CCD plate'
_diffrn_detector_area_resol_mean 10.6168
_diffrn_detector_type AtlasS2
_diffrn_measured_fraction_theta_full 0.997
_diffrn_measured_fraction_theta_max 0.997
_diffrn_measurement_device 'four-circle diffractometer'
_diffrn_measurement_device_type 'New Xcalibur, AtlasS2'
_diffrn_measurement_method '\w scans'
_diffrn_radiation_monochromator graphite
_diffrn_radiation_probe x-ray
_diffrn_radiation_source 'fine-focus sealed tube'
_diffrn_radiation_type MoK\a
_diffrn_radiation_wavelength 0.71073
_diffrn_reflns_av_R_equivalents 0.0245
_diffrn_reflns_av_unetI/netI 0.0301
_diffrn_reflns_Laue_measured_fraction_full 0.997
_diffrn_reflns_Laue_measured_fraction_max 0.997
_diffrn_reflns_limit_h_max 10
_diffrn_reflns_limit_h_min -9
_diffrn_reflns_limit_k_max 17
_diffrn_reflns_limit_k_min -16
_diffrn_reflns_limit_l_max 28
_diffrn_reflns_limit_l_min -17
_diffrn_reflns_number 7843
_diffrn_reflns_point_group_measured_fraction_full 0.997
_diffrn_reflns_point_group_measured_fraction_max 0.997
_diffrn_reflns_theta_full 25.242
_diffrn_reflns_theta_max 25.347
_diffrn_reflns_theta_min 3.475
_diffrn_source 'sealed X-ray tube'
_exptl_absorpt_coefficient_mu 0.862
_exptl_absorpt_correction_T_max 1.00000
_exptl_absorpt_correction_T_min 0.88951
_exptl_absorpt_correction_type multi-scan
_exptl_absorpt_process_details
;
CrysAlisPro 1.171.38.41 (Rigaku Oxford Diffraction, 2015)
Empirical absorption correction using spherical harmonics,
implemented in SCALE3 ABSPACK scaling algorithm.
;
_exptl_crystal_colour colorless
_exptl_crystal_density_diffrn 1.228
_exptl_crystal_description plate
_exptl_crystal_F_000 1144
_exptl_crystal_size_max 0.28
_exptl_crystal_size_mid 0.20
_exptl_crystal_size_min 0.08
_refine_diff_density_max 0.897
_refine_diff_density_min -0.510
_refine_diff_density_rms 0.109
_refine_ls_extinction_method none
_refine_ls_goodness_of_fit_ref 1.063
_refine_ls_hydrogen_treatment constr
_refine_ls_matrix_type full
_refine_ls_number_parameters 258
_refine_ls_number_reflns 2724
_refine_ls_number_restraints 271
_refine_ls_restrained_S_all 1.036
_refine_ls_R_factor_all 0.1037
_refine_ls_R_factor_gt 0.0805
_refine_ls_shift/su_max 0.000
_refine_ls_shift/su_mean 0.000
_refine_ls_structure_factor_coef Fsqd
_refine_ls_weighting_details 'w=1/[\s^2^(Fo^2^)+(0.1317P)^2^+8.2634P] where P=(Fo^2^+2Fc^2^)/3'
_refine_ls_weighting_scheme calc
_refine_ls_wR_factor_gt 0.2273
_refine_ls_wR_factor_ref 0.2496
_reflns_Friedel_coverage 0.000
_reflns_number_gt 2037
_reflns_number_total 2724
_reflns_threshold_expression >2\s(I)
_cod_data_source_file c8nj00494c2.cif
_cod_data_source_block bmo-zn6
_cod_depositor_comments 'Adding full bibliography for 7057145--7057150.cif.'
_cod_database_code 7057147
_shelx_shelxl_version_number 2014/7
_shelx_space_group_comment
;
The symmetry employed for this shelxl refinement is uniquely defined
by the following loop, which should always be used as a source of
symmetry information in preference to the above space-group names.
They are only intended as comments.
;
_shelx_estimated_absorpt_t_min 0.794
_shelx_estimated_absorpt_t_max 0.934

loop_
_space_group_symop_operation_xyz
'x, y, z'
'-x+1/2, -y+1/2, z+1/2'
'-x, y, -z+1/2'
'x+1/2, -y+1/2, -z'
'-x, -y, -z'
'x-1/2, y-1/2, -z-1/2'
'x, -y, z-1/2'
'-x-1/2, y-1/2, z'

loop_
_atom_site_label
_atom_site_type_symbol
_atom_site_fract_x
_atom_site_fract_y
_atom_site_fract_z
_atom_site_U_iso_or_equiv
_atom_site_adp_type
_atom_site_occupancy
_atom_site_site_symmetry_order
_atom_site_calc_flag
_atom_site_refinement_flags_posn
_atom_site_refinement_flags_adp
_atom_site_refinement_flags_occupancy
_atom_site_disorder_assembly
_atom_site_disorder_group
Zn1 Zn 0.5000 0.32595(6) 0.7500 0.0457(4) Uani 1 2 d S T P . .
O11 O 0.5817(5) 0.2395(2) 0.69417(16) 0.0601(12) Uani 1 1 d . . . . .
O12 O 0.6230(6) 0.3572(3) 0.63709(19) 0.0717(13) Uani 1 1 d . . . . .
C11 C 0.6354(7) 0.2759(4) 0.6487(2) 0.0540(14) Uani 1 1 d . . . . .
C12 C 0.7210(7) 0.2144(4) 0.6093(3) 0.0579(16) Uani 1 1 d . . . . .
C13 C 0.7489(8) 0.1241(4) 0.6229(3) 0.0617(17) Uani 1 1 d . . . . .
H13 H 0.7088 0.0997 0.6574 0.074 Uiso 1 1 calc R U . . .
C14 C 0.8336(8) 0.0683(4) 0.5873(3) 0.0654(18) Uani 1 1 d . . . . .
H14 H 0.8530 0.0068 0.5984 0.079 Uiso 1 1 calc R U . . .
C15 C 0.8919(8) 0.1004(4) 0.5353(3) 0.0597(16) Uani 1 1 d . . . . .
C16 C 0.8589(9) 0.1903(4) 0.5216(3) 0.073(2) Uani 1 1 d . . . . .
H16 H 0.8952 0.2146 0.4865 0.088 Uiso 1 1 calc R U . . .
C17 C 0.7747(9) 0.2459(4) 0.5575(3) 0.074(2) Uani 1 1 d . . . . .
H17 H 0.7532 0.3071 0.5463 0.089 Uiso 1 1 calc R U . . .
C18 C 0.9831(7) 0.0442(4) 0.4964(3) 0.0639(18) Uani 1 1 d . . . . .
H18 H 1.0216 0.0730 0.4630 0.077 Uiso 1 1 calc R U . . .
N1 N 0.6647(19) 0.4177(15) 0.7807(9) 0.067(2) Uani 0.4 1 d D U P A 1
C1 C 0.659(2) 0.4529(12) 0.8329(10) 0.067(2) Uani 0.4 1 d D U P A 1
H1 H 0.5926 0.4349 0.8630 0.080 Uiso 0.4 1 calc R U P A 1
C2 C 0.778(2) 0.4632(12) 0.7526(7) 0.073(2) Uani 0.4 1 d D U P A 1
H2 H 0.8028 0.4550 0.7135 0.087 Uiso 0.4 1 calc R U P A 1
C3 C 0.851(2) 0.5217(12) 0.7881(7) 0.079(3) Uani 0.4 1 d D U P A 1
H3 H 0.9415 0.5567 0.7813 0.095 Uiso 0.4 1 calc R U P A 1
N1' N 0.627(2) 0.4253(14) 0.7769(9) 0.066(2) Uani 0.4 1 d D U P A 2
C1' C 0.683(2) 0.4435(12) 0.8276(10) 0.068(2) Uani 0.4 1 d D U P A 2
H1' H 0.6649 0.4033 0.8587 0.082 Uiso 0.4 1 calc R U P A 2
C2' C 0.669(2) 0.4998(12) 0.7445(7) 0.079(3) Uani 0.4 1 d D U P A 2
H2' H 0.6439 0.5098 0.7055 0.094 Uiso 0.4 1 calc R U P A 2
C3' C 0.752(2) 0.5567(12) 0.7786(7) 0.082(3) Uani 0.4 1 d D U P A 2
H3' H 0.7956 0.6134 0.7669 0.099 Uiso 0.4 1 calc R U P A 2
N1" N 0.709(3) 0.358(2) 0.7755(10) 0.067(3) Uani 0.2 1 d D U P A 3
C1" C 0.752(3) 0.367(2) 0.8284(11) 0.068(3) Uani 0.2 1 d D U P A 3
H1" H 0.6817 0.3573 0.8590 0.082 Uiso 0.2 1 calc R U P A 3
C2" C 0.833(3) 0.391(3) 0.7448(12) 0.072(3) Uani 0.2 1 d D U P A 3
H2" H 0.8395 0.3976 0.7046 0.086 Uiso 0.2 1 calc R U P A 3
C3" C 0.944(4) 0.411(3) 0.7833(11) 0.077(3) Uani 0.2 1 d D U P A 3
H3" H 1.0412 0.4369 0.7742 0.092 Uiso 0.2 1 calc R U P A 3
C4" C 0.985(3) 0.414(2) 0.8901(13) 0.086(6) Uani 0.2 1 d D U P A 3
H4"1 H 0.9965 0.3586 0.9142 0.103 Uiso 0.2 1 calc R U P A 3
H4"2 H 1.0891 0.4340 0.8787 0.103 Uiso 0.2 1 calc R U P A 3
N2" N 0.896(3) 0.388(2) 0.8375(10) 0.075(4) Uani 0.2 1 d D U P A 3
N2 N 0.7655(9) 0.5183(5) 0.8346(3) 0.0790(17) Uani 0.8 1 d D U P . .
C4 C 0.8238(12) 0.5596(6) 0.8882(4) 0.089(3) Uani 0.8 1 d D U P A .
H4A H 0.7362 0.5841 0.9104 0.107 Uiso 0.8 1 calc R U P . .
H4B H 0.8932 0.6113 0.8789 0.107 Uiso 0.8 1 calc R U P . .
C5 C 0.9131(11) 0.4876(6) 0.9251(4) 0.107(3) Uani 1 1 d D . . . .
C6 C 0.9578(12) 0.5337(5) 0.9818(4) 0.127(4) Uani 1 1 d D . . . .
H6A H 1.0240 0.5875 0.9742 0.152 Uiso 1 1 calc R U . . .
H6B H 0.8641 0.5550 1.0018 0.152 Uiso 1 1 calc R U . . .

loop_
_atom_site_aniso_label
_atom_site_aniso_U_11
_atom_site_aniso_U_22
_atom_site_aniso_U_33
_atom_site_aniso_U_23
_atom_site_aniso_U_13
_atom_site_aniso_U_12
Zn1 0.0517(6) 0.0432(6) 0.0422(6) 0.000 0.0035(4) 0.000
O11 0.080(3) 0.046(2) 0.054(2) 0.0124(18) 0.034(2) 0.016(2)
O12 0.107(4) 0.044(2) 0.065(3) 0.013(2) 0.034(3) 0.022(2)
C11 0.067(4) 0.042(3) 0.053(3) 0.011(3) 0.018(3) 0.015(3)
C12 0.075(4) 0.041(3) 0.058(3) 0.012(3) 0.029(3) 0.010(3)
C13 0.080(4) 0.047(3) 0.058(3) 0.022(3) 0.033(3) 0.020(3)
C14 0.090(5) 0.041(3) 0.065(4) 0.019(3) 0.040(3) 0.016(3)
C15 0.077(4) 0.041(3) 0.060(3) 0.014(3) 0.035(3) 0.011(3)
C16 0.105(5) 0.048(3) 0.066(4) 0.023(3) 0.049(4) 0.019(3)
C17 0.111(5) 0.044(3) 0.069(4) 0.025(3) 0.050(4) 0.026(3)
C18 0.078(4) 0.047(3) 0.066(4) 0.017(3) 0.038(3) 0.014(3)
N1 0.075(5) 0.063(4) 0.062(4) 0.004(4) 0.003(4) -0.027(4)
C1 0.073(5) 0.060(4) 0.068(5) -0.001(4) 0.000(4) -0.023(4)
C2 0.077(5) 0.071(4) 0.071(4) 0.005(4) 0.005(4) -0.028(4)
C3 0.081(5) 0.076(5) 0.081(5) 0.003(5) 0.007(5) -0.030(5)
N1' 0.076(5) 0.060(4) 0.061(4) 0.004(4) 0.005(4) -0.025(4)
C1' 0.074(5) 0.062(4) 0.069(4) 0.001(4) -0.002(4) -0.025(4)
C2' 0.089(6) 0.074(5) 0.074(5) 0.007(5) 0.007(5) -0.027(5)
C3' 0.089(6) 0.076(5) 0.081(5) 0.004(5) 0.009(5) -0.030(5)
N1" 0.073(5) 0.063(5) 0.064(5) -0.001(5) 0.001(5) -0.023(5)
C1" 0.073(5) 0.067(5) 0.065(5) 0.002(5) 0.000(5) -0.022(5)
C2" 0.075(6) 0.073(6) 0.068(6) 0.001(6) 0.003(6) -0.026(6)
C3" 0.076(6) 0.081(6) 0.074(6) 0.001(6) 0.003(6) -0.026(6)
C4" 0.070(11) 0.108(12) 0.078(11) 0.002(11) -0.013(10) -0.016(11)
N2" 0.068(7) 0.088(8) 0.070(7) -0.001(7) -0.006(7) -0.020(7)
N2 0.082(4) 0.068(3) 0.086(4) -0.010(3) 0.001(3) -0.027(3)
C4 0.080(5) 0.075(5) 0.113(7) -0.028(5) -0.016(5) -0.013(5)
C5 0.111(7) 0.088(6) 0.123(7) -0.039(5) -0.040(6) -0.012(5)
C6 0.097(7) 0.071(5) 0.213(13) -0.031(7) -0.018(8) -0.002(5)

loop_
_atom_type_symbol
_atom_type_description
_atom_type_scat_dispersion_real
_atom_type_scat_dispersion_imag
_atom_type_scat_source
C C 0.0033 0.0016 'International Tables Vol C Tables 4.2.6.8 and 6.1.1.4'
H H 0.0000 0.0000 'International Tables Vol C Tables 4.2.6.8 and 6.1.1.4'
N N 0.0061 0.0033 'International Tables Vol C Tables 4.2.6.8 and 6.1.1.4'
O O 0.0106 0.0060 'International Tables Vol C Tables 4.2.6.8 and 6.1.1.4'
Zn Zn 0.2839 1.4301 'International Tables Vol C Tables 4.2.6.8 and 6.1.1.4'

loop_
_geom_angle_atom_site_label_1
_geom_angle_atom_site_label_2
_geom_angle_atom_site_label_3
_geom_angle
_geom_angle_site_symmetry_1
_geom_angle_site_symmetry_3
_geom_angle_publ_flag
O11 Zn1 O11 99.4(2) . 3_656 yes
O11 Zn1 N1 113.4(6) . . yes
O11 Zn1 N1 113.4(6) 3_656 3_656 ?
O11 Zn1 N1 115.6(5) . 3_656 yes
O11 Zn1 N1 115.6(5) 3_656 . ?
O11 Zn1 N1" 91.4(9) . . yes
O11 Zn1 N1" 91.4(9) 3_656 3_656 ?
O11 Zn1 N1" 106.7(8) . 3_656 yes
O11 Zn1 N1" 106.7(8) 3_656 . ?
N1 Zn1 N1 100.2(11) . 3_656 yes
N1' Zn1 O11 118.4(6) . 3_656 yes
N1' Zn1 O11 118.4(6) 3_656 . ?
N1' Zn1 O11 119.9(6) . . yes
N1' Zn1 O11 119.9(6) 3_656 3_656 ?
N1' Zn1 N1' 82.3(11) 3_656 . yes
N1" Zn1 N1" 152.2(19) 3_656 . yes
C11 O11 Zn1 115.0(3) . . ?
O11 C11 C12 116.6(4) . . ?
O12 C11 O11 123.8(5) . . ?
O12 C11 C12 119.5(5) . . ?
C13 C12 C11 121.5(5) . . ?
C13 C12 C17 117.5(5) . . ?
C17 C12 C11 120.9(5) . . ?
C12 C13 H13 119.3 . . ?
C14 C13 C12 121.3(5) . . ?
C14 C13 H13 119.3 . . ?
C13 C14 H14 119.3 . . ?
C13 C14 C15 121.5(5) . . ?
C15 C14 H14 119.3 . . ?
C14 C15 C18 123.5(5) . . ?
C16 C15 C14 116.3(5) . . ?
C16 C15 C18 120.2(5) . . ?
C15 C16 H16 119.1 . . ?
C17 C16 C15 121.9(5) . . ?
C17 C16 H16 119.1 . . ?
C12 C17 H17 119.3 . . ?
C16 C17 C12 121.4(5) . . ?
C16 C17 H17 119.3 . . ?
C15 C18 H18 117.1 . . ?
C18 C18 C15 125.7(7) 5_756 . ?
C18 C18 H18 117.1 5_756 . ?
C1 N1 Zn1 122.8(13) . . ?
C1 N1 C2 106.5(19) . . ?
C2 N1 Zn1 130.0(15) . . ?
N1 C1 H1 126.9 . . ?
N1 C1 N2 106.3(18) . . ?
N2 C1 H1 126.9 . . ?
N1 C2 H2 124.7 . . ?
C3 C2 N1 110.5(16) . . ?
C3 C2 H2 124.7 . . ?
C2 C3 H3 128.6 . . ?
N2 C3 C2 102.7(13) . . ?
N2 C3 H3 128.6 . . ?
C1' N1' Zn1 131.4(14) . . ?
C1' N1' C2' 104.0(19) . . ?
C2' N1' Zn1 124.4(14) . . ?
N1' C1' H1' 120.5 . . ?
N1' C1' N2 119(2) . . ?
N2 C1' H1' 120.5 . . ?
N1' C2' H2' 126.3 . . ?
C3' C2' N1' 107.4(16) . . ?
C3' C2' H2' 126.3 . . ?
C2' C3' H3' 125.0 . . ?
C2' C3' N2 110.0(13) . . ?
N2 C3' H3' 125.0 . . ?
C1" N1" Zn1 125.2(19) . . ?
C1" N1" C2" 104(2) . . ?
C2" N1" Zn1 130.2(19) . . ?
N1" C1" H1" 121.6 . . ?
N1" C1" N2" 117(3) . . ?
N2" C1" H1" 121.6 . . ?
N1" C2" H2" 126.7 . . ?
C3" C2" N1" 107(3) . . ?
C3" C2" H2" 126.7 . . ?
C2" C3" C3" 79(2) . 3_756 ?
C2" C3" H3" 124.8 . . ?
C2" C3" N2" 110(3) . . ?
C3" C3" H3" 48.7 3_756 . ?
N2" C3" C3" 161(3) . 3_756 ?
N2" C3" H3" 124.8 . . ?
H4"1 C4" H4"2 107.5 . . ?
N2" C4" H4"1 108.6 . . ?
N2" C4" H4"2 108.6 . . ?
C5 C4" H4"1 108.6 . . ?
C5 C4" H4"2 108.6 . . ?
C5 C4" N2" 115(2) . . ?
C1" N2" C3" 101(2) . . ?
C1" N2" C4" 133(3) . . ?
C3" N2" C4" 123(3) . . ?
C1 N2 C4 123.7(12) . . ?
C3 N2 C1 113.2(13) . . ?
C3 N2 C4 119.5(10) . . ?
C1' N2 C3' 99.6(14) . . ?
C1' N2 C4 128.9(13) . . ?
C3' N2 C4 130.2(9) . . ?
N2 C4 H4A 109.3 . . ?
N2 C4 H4B 109.3 . . ?
N2 C4 C5 111.4(7) . . ?
H4A C4 H4B 108.0 . . ?
C5 C4 H4A 109.3 . . ?
C5 C4 H4B 109.3 . . ?
C4" C5 C4 112.7(15) . . ?
C4" C5 C6 133.3(12) . . ?
C6 C5 C4 108.0(6) . . ?
C5 C6 H6A 109.8 . . ?
C5 C6 H6B 109.8 . . ?
C6 C6 C5 109.2(9) 5_767 . ?
C6 C6 H6A 109.8 5_767 . ?
C6 C6 H6B 109.8 5_767 . ?
H6A C6 H6B 108.3 . . ?

loop_
_geom_bond_atom_site_label_1
_geom_bond_atom_site_label_2
_geom_bond_distance
_geom_bond_site_symmetry_2
_geom_bond_publ_flag
Zn1 O11 1.952(4) . yes
Zn1 O11 1.952(4) 3_656 ?
Zn1 N1 2.09(2) . yes
Zn1 N1 2.09(2) 3_656 ?
Zn1 N1' 1.93(2) . yes
Zn1 N1' 1.93(2) 3_656 ?
Zn1 N1" 1.97(2) . yes
Zn1 N1" 1.97(2) 3_656 ?
O11 C11 1.280(6) . ?
O12 C11 1.223(6) . ?
C11 C12 1.487(8) . ?
C12 C13 1.378(8) . ?
C12 C17 1.381(8) . ?
C13 H13 0.9500 . ?
C13 C14 1.378(8) . ?
C14 H14 0.9500 . ?
C14 C15 1.403(7) . ?
C15 C16 1.382(8) . ?
C15 C18 1.460(8) . ?
C16 H16 0.9500 . ?
C16 C17 1.379(8) . ?
C17 H17 0.9500 . ?
C18 C18 1.333(12) 5_756 ?
C18 H18 0.9500 . ?
N1 C1 1.327(17) . ?
N1 C2 1.360(17) . ?
C1 H1 0.9500 . ?
C1 N2 1.330(16) . ?
C2 H2 0.9500 . ?
C2 C3 1.350(16) . ?
C3 H3 0.9500 . ?
C3 N2 1.320(14) . ?
N1' C1' 1.314(17) . ?
N1' C2' 1.376(17) . ?
C1' H1' 0.9500 . ?
C1' N2 1.315(16) . ?
C2' H2' 0.9500 . ?
C2' C3' 1.363(16) . ?
C3' H3' 0.9500 . ?
C3' N2 1.433(15) . ?
N1" C1" 1.301(19) . ?
N1" C2" 1.382(19) . ?
C1" H1" 0.9500 . ?
C1" N2" 1.314(19) . ?
C2" H2" 0.9500 . ?
C2" C3" 1.352(19) . ?
C3" C3" 1.84(6) 3_756 ?
C3" H3" 0.9500 . ?
C3" N2" 1.376(19) . ?
C4" H4"1 0.9900 . ?
C4" H4"2 0.9900 . ?
C4" N2" 1.502(19) . ?
C4" C5 1.489(19) . ?
N2 C4 1.483(10) . ?
C4 H4A 0.9900 . ?
C4 H4B 0.9900 . ?
C4 C5 1.568(11) . ?
C5 C6 1.539(8) . ?
C6 C6 1.495(9) 5_767 ?
C6 H6A 0.9900 . ?
C6 H6B 0.9900 . ?
